data_7711036
loop_
_publ_author_name
'Ismaeel, Nadia'
'Zhuo, Zhixing'
'Imran, Sajid'
'Yuan, Dan'
'Yao, Yingming'

_publ_section_title
;
 Synthesis and characterization of rare earth/lithium complexes stabilized
 by ethylenediamine-bridged bis(phenolate) ligands and their activity in
 catalyzing amidation reactions
;
_journal_name_full 'Dalton Transactions'
_journal_paper_doi 10.1039/D2DT02642B
_journal_year 2022
_chemical_formula_moiety 'C44 H82 Li N4 Nd O2 Si4, 0.5[C7H8]'
_chemical_formula_sum 'C44 H82 Li N4 Nd O2 Si4'
_chemical_formula_weight 962.67
_space_group_crystal_system monoclinic
_space_group_IT_number 14
_space_group_name_Hall '-P 2ybc'
_space_group_name_H-M_alt 'P 1 21/c 1'
_atom_sites_solution_hydrogens geom
_atom_sites_solution_primary dual
_audit_creation_date 2021-04-21
_audit_creation_method
;
Olex2 1.3
(compiled 2020.11.12 svn.r5f609507 for OlexSys, GUI svn.r6226)
;
_audit_update_record
;
2021-12-14 deposited with the CCDC.	2022-08-18 downloaded from the CCDC.
;
_cell_angle_alpha 90
_cell_angle_beta 95.962(5)
_cell_angle_gamma 90
_cell_formula_units_Z 4
_cell_length_a 12.118(2)
_cell_length_b 24.770(5)
_cell_length_c 18.258(3)
_cell_measurement_reflns_used 9520
_cell_measurement_temperature 296.15
_cell_measurement_theta_max 24.08
_cell_measurement_theta_min 2.28
_cell_volume 5450.7(17)
_computing_cell_refinement 'SAINT v8.37A (Bruker, 2015)'
_computing_data_reduction 'SAINT v8.37A (Bruker, 2015)'
_computing_molecular_graphics 'Olex2 1.3 (Dolomanov et al., 2009)'
_computing_publication_material 'Olex2 1.3 (Dolomanov et al., 2009)'
_computing_structure_refinement 'SHELXL 2018/3 (Sheldrick, 2015)'
_computing_structure_solution 'SHELXT 2014/5 (Sheldrick, 2014)'
_diffrn_ambient_temperature 296.15
_diffrn_measured_fraction_theta_full 0.998
_diffrn_measured_fraction_theta_max 0.995
_diffrn_measurement_device_type 'Bruker APEX-II CCD'
_diffrn_measurement_method '\f and \w scans'
_diffrn_radiation_type MoK\a
_diffrn_radiation_wavelength 0.71073
_diffrn_reflns_av_R_equivalents 0.1489
_diffrn_reflns_av_unetI/netI 0.0905
_diffrn_reflns_Laue_measured_fraction_full 0.998
_diffrn_reflns_Laue_measured_fraction_max 0.995
_diffrn_reflns_limit_h_max 15
_diffrn_reflns_limit_h_min -15
_diffrn_reflns_limit_k_max 32
_diffrn_reflns_limit_k_min -32
_diffrn_reflns_limit_l_max 23
_diffrn_reflns_limit_l_min -23
_diffrn_reflns_number 142296
_diffrn_reflns_point_group_measured_fraction_full 0.998
_diffrn_reflns_point_group_measured_fraction_max 0.995
_diffrn_reflns_theta_full 25.242
_diffrn_reflns_theta_max 27.521
_diffrn_reflns_theta_min 2.243
_diffrn_source_current 1.0
_diffrn_source_power 0.05
_diffrn_source_voltage 50.0
_diffrn_standards_number 0
_exptl_absorpt_coefficient_mu 1.075
_exptl_absorpt_correction_T_max 0.7455
_exptl_absorpt_correction_T_min 0.5883
_exptl_absorpt_correction_type multi-scan
_exptl_absorpt_process_details
;
SADABS-2014/5 (Bruker,2014/5) was used for absorption correction.
wR2(int) was 0.1372 before and 0.0757 after correction.
The Ratio of minimum to maximum transmission is 0.7891.
The \l/2 correction factor is Not present.
;
_exptl_crystal_colour 'clear light blue'
_exptl_crystal_colour_lustre clear
_exptl_crystal_colour_modifier light
_exptl_crystal_colour_primary blue
_exptl_crystal_density_diffrn 1.173
_exptl_crystal_description block
_exptl_crystal_F_000 2036
_exptl_crystal_size_max 0.3
_exptl_crystal_size_mid 0.2
_exptl_crystal_size_min 0.2
_refine_diff_density_max 3.345
_refine_diff_density_min -0.961
_refine_diff_density_rms 0.148
_refine_ls_extinction_method none
_refine_ls_goodness_of_fit_ref 1.053
_refine_ls_hydrogen_treatment constr
_refine_ls_matrix_type full
_refine_ls_number_parameters 521
_refine_ls_number_reflns 12480
_refine_ls_number_restraints 1
_refine_ls_restrained_S_all 1.053
_refine_ls_R_factor_all 0.1197
_refine_ls_R_factor_gt 0.0630
_refine_ls_shift/su_max 0.024
_refine_ls_shift/su_mean 0.000
_refine_ls_structure_factor_coef Fsqd
_refine_ls_weighting_details 'w=1/[\s^2^(Fo^2^)+(0.0837P)^2^+19.7297P] where P=(Fo^2^+2Fc^2^)/3'
_refine_ls_weighting_scheme calc
_refine_ls_wR_factor_gt 0.1592
_refine_ls_wR_factor_ref 0.1833
_reflns_Friedel_coverage 0.000
_reflns_number_gt 8125
_reflns_number_total 12480
_reflns_threshold_expression 'I > 2\s(I)'
_cod_data_source_file d2dt02642b2.cif
_cod_data_source_block b210304a_0ma
_cod_original_cell_volume 5450.5(17)
_cod_database_code 7711036
_shelx_shelxl_version_number 2018/3
_shelx_space_group_comment
;
The symmetry employed for this shelxl refinement is uniquely defined
by the following loop, which should always be used as a source of
symmetry information in preference to the above space-group names.
They are only intended as comments.
;
_shelx_estimated_absorpt_t_max 0.814
_shelx_estimated_absorpt_t_min 0.739
_olex2_refinement_description
;
1. Fixed Uiso
 At 1.2 times of:
  All C(H) groups, All C(H,H) groups
 At 1.5 times of:
  All C(H,H,H) groups
2. Restrained distances
 C00V-Li1
 4 with sigma of 0.02
3.a Ternary CH refined with riding coordinates:
 C00L(H00L), C00M(H00M)
3.b Secondary CH2 refined with riding coordinates:
 C00D(H00A,H00B), C00I(H00C,H00D), C00J(H00F,H00G), C00P(H00H,H00I), C00Q(H00J,
 H00K), C00U(H00R,H00T), C00V(H00U,H00V), C00Z(H00,HC), C011(H01A,H01B),
 C014(H01I,H01J), C016(H01N,H01O), C01B(H01Z,HF), C01D(H1,HI), C01F(H3,HL)
3.c Aromatic/amide H refined with riding coordinates:
 C00E(H00E), C00N(H00N), C00S(H00S), C00W(H00W)
3.d Idealised Me refined as rotating group:
 C00R(H00O,H00P,H00Q), C00X(H00X,H00Y,H), C00Y(H00Z,HA,HB), C012(H01C,H01D,
 H01E), C013(H01F,H01G,H01H), C015(H01K,H01L,H01M), C017(H01P,H01Q,H01R),
 C018(H01S,H01T,H01U), C019(H01V,H01W,H01X), C01A(H01Y,HD,HE), C01C(H01,HG,HH),
 C01E(H2,HJ,HK), C01G(H4,HM,HN), C01H(H5,HO,HP), C01I(H6,HQ,HR), C01J(H7,HS,HT)
;
_smtbx_masks_void_probe_radius 1.2
_smtbx_masks_void_truncation_radius 1.2
_olex2_submission_special_instructions 'No special instructions were received'

loop_
_space_group_symop_operation_xyz
'x, y, z'
'-x, y+1/2, -z+1/2'
'-x, -y, -z'
'x, -y-1/2, z-1/2'

loop_
_atom_site_label
_atom_site_type_symbol
_atom_site_fract_x
_atom_site_fract_y
_atom_site_fract_z
_atom_site_U_iso_or_equiv
_atom_site_adp_type
_atom_site_occupancy
_atom_site_site_symmetry_order
_atom_site_calc_flag
_atom_site_refinement_flags_posn
_atom_site_refinement_flags_adp
_atom_site_refinement_flags_occupancy
_atom_site_disorder_assembly
_atom_site_disorder_group
Nd1 Nd 0.37159(3) 0.39901(2) 0.67666(2) 0.02500(11) Uani 1 1 d . . . . .
Si1 Si 0.14333(15) 0.47921(7) 0.61459(10) 0.0347(4) Uani 1 1 d . . . . .
Si2 Si 0.19007(15) 0.46736(8) 0.77845(11) 0.0370(4) Uani 1 1 d . . . . .
Si3 Si 0.56761(15) 0.49189(7) 0.73145(12) 0.0405(5) Uani 1 1 d . . . . .
Si4 Si 0.59728(16) 0.38839(8) 0.81778(11) 0.0410(5) Uani 1 1 d . . . . .
O2 O 0.3084(3) 0.31201(16) 0.6787(2) 0.0276(9) Uani 1 1 d . . . . .
O1 O 0.4194(3) 0.36871(16) 0.5663(2) 0.0262(9) Uani 1 1 d . . . . .
N1 N 0.4330(4) 0.22353(19) 0.5949(3) 0.0243(10) Uani 1 1 d . . . . .
N4 N 0.2207(4) 0.4540(2) 0.6913(3) 0.0289(11) Uani 1 1 d . . . . .
N3 N 0.5289(4) 0.4276(2) 0.7504(3) 0.0270(11) Uani 1 1 d . . . . .
N2 N 0.2778(4) 0.2768(2) 0.4829(3) 0.0259(11) Uani 1 1 d . . . . .
C00C C 0.5888(5) 0.3738(2) 0.5098(3) 0.0262(13) Uani 1 1 d . . . . .
C00D C 0.3026(5) 0.3218(3) 0.4338(3) 0.0290(13) Uani 1 1 d . . . . .
H00A H 0.258689 0.353066 0.444570 0.035 Uiso 1 1 calc R U . . .
H00B H 0.281143 0.311467 0.383101 0.035 Uiso 1 1 calc R U . . .
C00E C 0.6465(5) 0.3625(2) 0.4496(3) 0.0309(14) Uani 1 1 d . . . . .
H00E H 0.721625 0.371015 0.452575 0.037 Uiso 1 1 calc R U . . .
C00F C 0.4235(5) 0.3370(2) 0.4425(3) 0.0257(13) Uani 1 1 d . . . . .
C00G C 0.4767(5) 0.3605(2) 0.5068(3) 0.0247(12) Uani 1 1 d . . . . .
C00H C 0.2491(4) 0.2676(2) 0.6921(3) 0.0229(12) Uani 1 1 d . . . . .
C00I C 0.4132(5) 0.2072(3) 0.6706(3) 0.0303(14) Uani 1 1 d . . . . .
H00C H 0.462013 0.227758 0.705691 0.036 Uiso 1 1 calc R U . . .
H00D H 0.431964 0.169316 0.677434 0.036 Uiso 1 1 calc R U . . .
C00J C 0.0946(5) 0.3129(3) 0.5122(3) 0.0311(14) Uani 1 1 d . . . . .
H00F H 0.130071 0.322457 0.560474 0.037 Uiso 1 1 calc R U . . .
H00G H 0.097146 0.344067 0.480291 0.037 Uiso 1 1 calc R U . . .
C00K C 0.2929(5) 0.2158(2) 0.6872(3) 0.0279(13) Uani 1 1 d . . . . .
C00L C 0.1565(5) 0.2661(2) 0.4812(3) 0.0276(13) Uani 1 1 d . . . . .
H00L H 0.148442 0.235215 0.513714 0.033 Uiso 1 1 calc R U . . .
C00M C 0.5523(5) 0.2206(2) 0.5834(3) 0.0290(13) Uani 1 1 d . . . . .
H00M H 0.558033 0.231388 0.532323 0.035 Uiso 1 1 calc R U . . .
C00N C 0.4846(5) 0.3272(2) 0.3830(3) 0.0288(13) Uani 1 1 d . . . . .
H00N H 0.448551 0.312244 0.340293 0.035 Uiso 1 1 calc R U . . .
C00O C 0.5971(5) 0.3390(3) 0.3850(3) 0.0305(14) Uani 1 1 d . . . . .
C00P C 0.3625(5) 0.1939(2) 0.5381(3) 0.0302(14) Uani 1 1 d . . . . .
H00H H 0.292861 0.184725 0.556841 0.036 Uiso 1 1 calc R U . . .
H00I H 0.399028 0.160541 0.526737 0.036 Uiso 1 1 calc R U . . .
C00Q C 0.6204(5) 0.2611(3) 0.6320(4) 0.0337(15) Uani 1 1 d . . . . .
H00J H 0.588094 0.296745 0.624659 0.040 Uiso 1 1 calc R U . . .
H00K H 0.618338 0.251359 0.683335 0.040 Uiso 1 1 calc R U . . .
C00R C 0.6481(5) 0.4019(3) 0.5757(3) 0.0327(14) Uani 1 1 d . . . . .
H00O H 0.726787 0.399522 0.573622 0.049 Uiso 1 1 calc R U . . .
H00P H 0.629000 0.384919 0.619921 0.049 Uiso 1 1 calc R U . . .
H00Q H 0.626287 0.439168 0.575546 0.049 Uiso 1 1 calc R U . . .
C00S C 0.2309(5) 0.1706(3) 0.6984(4) 0.0338(15) Uani 1 1 d . . . . .
H00S H 0.262620 0.136613 0.694910 0.041 Uiso 1 1 calc R U . . .
C00T C 0.1388(5) 0.2723(2) 0.7084(3) 0.0269(13) Uani 1 1 d . . . . .
C00U C -0.0248(5) 0.2974(3) 0.5180(4) 0.0431(17) Uani 1 1 d . . . . .
H00R H -0.026738 0.268209 0.553315 0.052 Uiso 1 1 calc R U . . .
H00T H -0.063418 0.327991 0.536433 0.052 Uiso 1 1 calc R U . . .
C00V C 0.3392(5) 0.2275(2) 0.4677(3) 0.0307(14) Uani 1 1 d D . . . .
H00U H 0.408645 0.237087 0.449104 0.037 Uiso 1 1 calc R U . . .
H00V H 0.295948 0.206271 0.430338 0.037 Uiso 1 1 calc R U . . .
C00W C 0.0789(5) 0.2260(3) 0.7193(4) 0.0333(15) Uani 1 1 d . . . . .
H00W H 0.006020 0.229655 0.730224 0.040 Uiso 1 1 calc R U . . .
C00X C 0.2716(7) 0.4195(4) 0.8427(4) 0.057(2) Uani 1 1 d . . . . .
H00X H 0.255623 0.383030 0.827187 0.085 Uiso 1 1 calc R U . . .
H00Y H 0.251402 0.424472 0.891731 0.085 Uiso 1 1 calc R U . . .
H H 0.349405 0.426442 0.842094 0.085 Uiso 1 1 calc R U . . .
C00Y C 0.0043(6) 0.4468(3) 0.5956(4) 0.0503(19) Uani 1 1 d . . . . .
H00Z H 0.012696 0.408283 0.596048 0.075 Uiso 1 1 calc R U . . .
HA H -0.029367 0.458145 0.548143 0.075 Uiso 1 1 calc R U . . .
HB H -0.041921 0.457379 0.632733 0.075 Uiso 1 1 calc R U . . .
C00Z C 0.6048(5) 0.1646(3) 0.5931(4) 0.0365(15) Uani 1 1 d . . . . .
H00 H 0.562394 0.139006 0.561335 0.044 Uiso 1 1 calc R U . . .
HC H 0.603689 0.152816 0.643632 0.044 Uiso 1 1 calc R U . . .
C010 C 0.1219(5) 0.1748(3) 0.7148(4) 0.0374(16) Uani 1 1 d . . . . .
C011 C 0.7400(5) 0.2623(3) 0.6142(4) 0.0401(16) Uani 1 1 d . . . . .
H01A H 0.782138 0.287389 0.646870 0.048 Uiso 1 1 calc R U . . .
H01B H 0.742567 0.274731 0.564024 0.048 Uiso 1 1 calc R U . . .
C012 C 0.6616(6) 0.3272(3) 0.3203(4) 0.0445(18) Uani 1 1 d . . . . .
H01C H 0.652594 0.356473 0.285760 0.067 Uiso 1 1 calc R U . . .
H01D H 0.634448 0.294449 0.296686 0.067 Uiso 1 1 calc R U . . .
H01E H 0.738819 0.323076 0.337310 0.067 Uiso 1 1 calc R U . . .
C013 C 0.0864(6) 0.3262(3) 0.7170(4) 0.0394(16) Uani 1 1 d . . . . .
H01F H 0.097014 0.336997 0.767762 0.059 Uiso 1 1 calc R U . . .
H01G H 0.008474 0.324059 0.701256 0.059 Uiso 1 1 calc R U . . .
H01H H 0.120192 0.352346 0.687478 0.059 Uiso 1 1 calc R U . . .
C014 C 0.0992(5) 0.2505(3) 0.4057(4) 0.0470(19) Uani 1 1 d . . . . .
H01I H 0.137641 0.220208 0.386254 0.056 Uiso 1 1 calc R U . . .
H01J H 0.102261 0.280608 0.371925 0.056 Uiso 1 1 calc R U . . .
C015 C 0.2185(7) 0.4674(3) 0.5322(4) 0.052(2) Uani 1 1 d . . . . .
H01K H 0.283099 0.490063 0.534791 0.077 Uiso 1 1 calc R U . . .
H01L H 0.170619 0.475830 0.488478 0.077 Uiso 1 1 calc R U . . .
H01M H 0.240675 0.430239 0.530835 0.077 Uiso 1 1 calc R U . . .
C016 C 0.7247(6) 0.1664(3) 0.5736(4) 0.0459(18) Uani 1 1 d . . . . .
H01N H 0.757643 0.130823 0.579680 0.055 Uiso 1 1 calc R U . . .
H01O H 0.725528 0.177045 0.522508 0.055 Uiso 1 1 calc R U . . .
C017 C 0.5178(7) 0.3242(3) 0.8269(5) 0.057(2) Uani 1 1 d . . . . .
H01P H 0.444109 0.332628 0.838175 0.085 Uiso 1 1 calc R U . . .
H01Q H 0.554641 0.302696 0.865790 0.085 Uiso 1 1 calc R U . . .
H01R H 0.514032 0.304512 0.781457 0.085 Uiso 1 1 calc R U . . .
C018 C 0.1157(7) 0.5537(3) 0.6198(4) 0.051(2) Uani 1 1 d . . . . .
H01S H 0.066485 0.560404 0.656703 0.076 Uiso 1 1 calc R U . . .
H01T H 0.082211 0.566189 0.572916 0.076 Uiso 1 1 calc R U . . .
H01U H 0.184376 0.572433 0.632425 0.076 Uiso 1 1 calc R U . . .
C019 C 0.7171(6) 0.5005(3) 0.7159(5) 0.057(2) Uani 1 1 d . . . . .
H01V H 0.762535 0.497642 0.762073 0.085 Uiso 1 1 calc R U . . .
H01W H 0.727583 0.535375 0.694706 0.085 Uiso 1 1 calc R U . . .
H01X H 0.737869 0.472950 0.683009 0.085 Uiso 1 1 calc R U . . .
C01A C 0.4794(6) 0.5142(3) 0.6472(5) 0.058(2) Uani 1 1 d . . . . .
H01Y H 0.487314 0.489161 0.607870 0.087 Uiso 1 1 calc R U . . .
HD H 0.502359 0.549442 0.633107 0.087 Uiso 1 1 calc R U . . .
HE H 0.403223 0.515350 0.657109 0.087 Uiso 1 1 calc R U . . .
C01B C -0.0841(5) 0.2799(3) 0.4462(4) 0.0479(19) Uani 1 1 d . . . . .
H01Z H -0.092157 0.310501 0.412870 0.057 Uiso 1 1 calc R U . . .
HF H -0.157780 0.267269 0.453887 0.057 Uiso 1 1 calc R U . . .
C01C C 0.0392(6) 0.4605(3) 0.7926(5) 0.053(2) Uani 1 1 d . . . . .
H01 H -0.003292 0.486637 0.762817 0.080 Uiso 1 1 calc R U . . .
HG H 0.029821 0.466479 0.843500 0.080 Uiso 1 1 calc R U . . .
HH H 0.014032 0.424840 0.778595 0.080 Uiso 1 1 calc R U . . .
C01D C 0.7920(5) 0.2063(3) 0.6228(4) 0.0440(18) Uani 1 1 d . . . . .
H1 H 0.867506 0.207542 0.609741 0.053 Uiso 1 1 calc R U . . .
HI H 0.794248 0.194822 0.673757 0.053 Uiso 1 1 calc R U . . .
C01E C 0.7393(7) 0.3679(4) 0.8003(6) 0.074(3) Uani 1 1 d . . . . .
H2 H 0.740718 0.360368 0.748863 0.110 Uiso 1 1 calc R U . . .
HJ H 0.760355 0.336100 0.828450 0.110 Uiso 1 1 calc R U . . .
HK H 0.790258 0.396574 0.814649 0.110 Uiso 1 1 calc R U . . .
C01F C -0.0217(5) 0.2353(3) 0.4117(5) 0.054(2) Uani 1 1 d . . . . .
H3 H -0.057959 0.227502 0.362912 0.064 Uiso 1 1 calc R U . . .
HL H -0.024180 0.202820 0.441154 0.064 Uiso 1 1 calc R U . . .
C01G C 0.5441(8) 0.5420(4) 0.8049(7) 0.089(4) Uani 1 1 d . . . . .
H4 H 0.541802 0.577768 0.784399 0.134 Uiso 1 1 calc R U . . .
HM H 0.603473 0.539710 0.843871 0.134 Uiso 1 1 calc R U . . .
HN H 0.474933 0.534368 0.824031 0.134 Uiso 1 1 calc R U . . .
C01H C 0.0545(7) 0.1252(3) 0.7297(5) 0.060(2) Uani 1 1 d . . . . .
H5 H 0.064238 0.098159 0.693148 0.091 Uiso 1 1 calc R U . . .
HO H -0.022531 0.134703 0.727587 0.091 Uiso 1 1 calc R U . . .
HP H 0.079117 0.111177 0.777624 0.091 Uiso 1 1 calc R U . . .
C01I C 0.2295(7) 0.5374(3) 0.8114(5) 0.061(2) Uani 1 1 d . . . . .
H6 H 0.304380 0.544848 0.801798 0.092 Uiso 1 1 calc R U . . .
HQ H 0.223826 0.539861 0.863321 0.092 Uiso 1 1 calc R U . . .
HR H 0.180356 0.563121 0.785805 0.092 Uiso 1 1 calc R U . . .
C01J C 0.6081(9) 0.4226(5) 0.9096(5) 0.085(3) Uani 1 1 d . . . . .
H7 H 0.652774 0.454548 0.908027 0.128 Uiso 1 1 calc R U . . .
HS H 0.641798 0.398542 0.946599 0.128 Uiso 1 1 calc R U . . .
HT H 0.535314 0.432405 0.921338 0.128 Uiso 1 1 calc R U . . .
Li1 Li 0.3676(17) 0.3340(9) 0.6307(11) 1.25(12) Uani 1 1 d D . . . .

loop_
_atom_site_aniso_label
_atom_site_aniso_U_11
_atom_site_aniso_U_22
_atom_site_aniso_U_33
_atom_site_aniso_U_23
_atom_site_aniso_U_13
_atom_site_aniso_U_12
Nd1 0.02291(17) 0.02320(18) 0.02897(19) -0.00185(16) 0.00301(12) -0.00093(15)
Si1 0.0334(10) 0.0298(10) 0.0401(11) 0.0009(8) 0.0002(8) 0.0070(8)
Si2 0.0310(9) 0.0408(11) 0.0394(11) -0.0063(9) 0.0047(8) 0.0050(8)
Si3 0.0293(10) 0.0271(10) 0.0645(14) -0.0035(9) 0.0017(9) -0.0057(8)
Si4 0.0346(10) 0.0438(12) 0.0421(11) 0.0039(9) -0.0074(8) -0.0005(8)
O2 0.030(2) 0.026(2) 0.028(2) 0.0026(17) 0.0053(17) -0.0033(18)
O1 0.027(2) 0.028(2) 0.025(2) 0.0023(17) 0.0054(17) -0.0020(17)
N1 0.022(2) 0.024(3) 0.028(3) 0.002(2) 0.005(2) -0.003(2)
N4 0.027(3) 0.029(3) 0.031(3) 0.000(2) 0.002(2) 0.003(2)
N3 0.026(3) 0.028(3) 0.028(3) -0.002(2) 0.004(2) -0.001(2)
N2 0.021(2) 0.031(3) 0.026(3) 0.000(2) 0.004(2) 0.000(2)
C00C 0.029(3) 0.023(3) 0.027(3) 0.002(2) 0.000(2) 0.000(2)
C00D 0.028(3) 0.034(3) 0.025(3) 0.002(3) 0.002(2) -0.003(3)
C00E 0.021(3) 0.033(3) 0.039(4) 0.006(3) 0.006(3) -0.003(3)
C00F 0.024(3) 0.028(3) 0.025(3) 0.004(3) 0.005(2) 0.002(2)
C00G 0.024(3) 0.025(3) 0.026(3) 0.005(2) 0.007(2) 0.002(2)
C00H 0.019(3) 0.028(3) 0.021(3) 0.002(2) 0.002(2) -0.007(2)
C00I 0.028(3) 0.027(3) 0.036(4) 0.008(3) 0.008(3) 0.004(3)
C00J 0.021(3) 0.041(4) 0.033(3) -0.001(3) 0.008(2) -0.003(3)
C00K 0.024(3) 0.032(3) 0.028(3) 0.006(3) 0.004(2) -0.006(3)
C00L 0.021(3) 0.035(3) 0.027(3) 0.002(3) 0.001(2) -0.006(3)
C00M 0.025(3) 0.029(3) 0.033(3) 0.004(3) 0.005(3) 0.001(3)
C00N 0.034(3) 0.031(3) 0.021(3) 0.002(3) 0.001(2) -0.004(3)
C00O 0.028(3) 0.035(3) 0.030(3) 0.002(3) 0.011(3) -0.006(3)
C00P 0.028(3) 0.024(3) 0.038(4) -0.005(3) 0.002(3) 0.001(3)
C00Q 0.027(3) 0.031(4) 0.043(4) 0.005(3) 0.003(3) -0.002(3)
C00R 0.034(3) 0.036(4) 0.029(3) -0.002(3) 0.008(3) -0.006(3)
C00S 0.035(4) 0.024(3) 0.042(4) 0.006(3) 0.009(3) 0.001(3)
C00T 0.029(3) 0.029(3) 0.023(3) 0.002(3) 0.005(2) 0.000(3)
C00U 0.026(3) 0.055(5) 0.050(4) -0.006(4) 0.012(3) -0.002(3)
C00V 0.030(3) 0.031(3) 0.030(3) -0.007(3) 0.000(3) 0.001(3)
C00W 0.020(3) 0.039(4) 0.041(4) -0.003(3) 0.004(3) -0.003(3)
C00X 0.051(5) 0.079(6) 0.041(4) 0.009(4) 0.005(4) 0.014(4)
C00Y 0.040(4) 0.049(5) 0.058(5) 0.004(4) -0.013(3) 0.005(3)
C00Z 0.029(3) 0.030(3) 0.051(4) 0.002(3) 0.006(3) 0.003(3)
C010 0.037(4) 0.036(4) 0.040(4) 0.010(3) 0.007(3) -0.009(3)
C011 0.025(3) 0.046(4) 0.049(4) 0.004(3) 0.004(3) -0.005(3)
C012 0.037(4) 0.062(5) 0.037(4) -0.008(3) 0.015(3) -0.007(3)
C013 0.037(4) 0.036(4) 0.047(4) 0.000(3) 0.010(3) 0.004(3)
C014 0.029(4) 0.074(5) 0.037(4) -0.015(4) -0.004(3) -0.004(4)
C015 0.057(5) 0.057(5) 0.039(4) 0.003(4) -0.003(3) 0.020(4)
C016 0.035(4) 0.043(4) 0.062(5) 0.005(4) 0.014(3) 0.010(3)
C017 0.051(5) 0.047(5) 0.072(6) 0.022(4) 0.002(4) 0.001(4)
C018 0.066(5) 0.037(4) 0.050(5) 0.003(3) 0.009(4) 0.019(4)
C019 0.041(4) 0.047(5) 0.080(6) -0.008(4) -0.003(4) -0.013(4)
C01A 0.045(4) 0.037(4) 0.091(6) 0.030(4) 0.005(4) -0.002(3)
C01B 0.023(3) 0.071(5) 0.049(4) 0.001(4) 0.000(3) -0.010(3)
C01C 0.037(4) 0.059(5) 0.067(5) -0.013(4) 0.020(4) 0.002(4)
C01D 0.022(3) 0.050(4) 0.060(5) 0.010(4) 0.004(3) 0.000(3)
C01E 0.039(5) 0.088(7) 0.092(7) 0.038(6) -0.001(4) 0.009(5)
C01F 0.026(4) 0.076(6) 0.058(5) -0.023(4) 0.003(3) -0.013(4)
C01G 0.055(6) 0.051(6) 0.167(11) -0.051(6) 0.032(6) -0.013(4)
C01H 0.047(5) 0.040(4) 0.097(7) 0.008(4) 0.020(4) -0.017(4)
C01I 0.049(5) 0.061(5) 0.075(6) -0.028(5) 0.009(4) 0.003(4)
C01J 0.108(8) 0.099(8) 0.043(5) -0.005(5) -0.020(5) 0.013(7)
Li1 0.037(13) 2.0(2) 1.77(18) 1.86(19) 0.21(5) 0.21(5)

loop_
_atom_type_symbol
_atom_type_description
_atom_type_scat_dispersion_real
_atom_type_scat_dispersion_imag
_atom_type_scat_source
C C 0.0033 0.0016 'International Tables Vol C Tables 4.2.6.8 and 6.1.1.4'
H H 0.0000 0.0000 'International Tables Vol C Tables 4.2.6.8 and 6.1.1.4'
Li Li -0.0003 0.0001 'International Tables Vol C Tables 4.2.6.8 and 6.1.1.4'
N N 0.0061 0.0033 'International Tables Vol C Tables 4.2.6.8 and 6.1.1.4'
Nd Nd -0.1943 3.0179 'International Tables Vol C Tables 4.2.6.8 and 6.1.1.4'
O O 0.0106 0.0060 'International Tables Vol C Tables 4.2.6.8 and 6.1.1.4'
Si Si 0.0817 0.0704 'International Tables Vol C Tables 4.2.6.8 and 6.1.1.4'

loop_
_geom_angle_atom_site_label_1
_geom_angle_atom_site_label_2
_geom_angle_atom_site_label_3
_geom_angle
_geom_angle_site_symmetry_1
_geom_angle_site_symmetry_3
_geom_angle_publ_flag
Si3 Nd1 Si2 88.53(5) . . ?
O2 Nd1 Si2 102.67(11) . . ?
O2 Nd1 Si3 149.51(11) . . ?
O2 Nd1 N4 106.38(16) . . ?
O2 Nd1 N3 122.18(16) . . ?
O1 Nd1 Si2 150.25(10) . . ?
O1 Nd1 Si3 104.47(10) . . ?
O1 Nd1 O2 79.66(14) . . ?
O1 Nd1 N4 124.82(16) . . ?
O1 Nd1 N3 110.08(15) . . ?
N4 Nd1 Si2 25.67(13) . . ?
N4 Nd1 Si3 96.00(13) . . ?
N4 Nd1 N3 111.31(17) . . ?
N3 Nd1 Si2 93.93(12) . . ?
N3 Nd1 Si3 27.65(13) . . ?
Li1 Nd1 Si2 133.9(6) . . ?
Li1 Nd1 Si3 136.4(7) . . ?
Li1 Nd1 O2 34.8(6) . . ?
Li1 Nd1 O1 45.3(6) . . ?
Li1 Nd1 N4 126.3(7) . . ?
Li1 Nd1 N3 121.2(7) . . ?
N4 Si1 C00Y 113.6(3) . . ?
N4 Si1 C015 109.2(3) . . ?
N4 Si1 C018 113.6(3) . . ?
C00Y Si1 C018 105.6(4) . . ?
C015 Si1 C00Y 106.9(4) . . ?
C015 Si1 C018 107.5(4) . . ?
N4 Si2 Nd1 36.09(17) . . ?
N4 Si2 C00X 108.0(3) . . ?
N4 Si2 C01C 114.8(3) . . ?
N4 Si2 C01I 113.9(3) . . ?
C00X Si2 Nd1 72.8(3) . . ?
C00X Si2 C01C 108.3(4) . . ?
C00X Si2 C01I 106.5(4) . . ?
C01C Si2 Nd1 135.2(3) . . ?
C01C Si2 C01I 104.9(4) . . ?
C01I Si2 Nd1 117.9(3) . . ?
N3 Si3 Nd1 39.24(17) . . ?
N3 Si3 C019 115.3(3) . . ?
N3 Si3 C01A 107.3(3) . . ?
N3 Si3 C01G 114.1(4) . . ?
C019 Si3 Nd1 133.8(3) . . ?
C01A Si3 Nd1 68.4(2) . . ?
C01A Si3 C019 108.8(4) . . ?
C01A Si3 C01G 106.2(5) . . ?
C01G Si3 Nd1 120.6(3) . . ?
C01G Si3 C019 104.7(4) . . ?
N3 Si4 C017 109.2(3) . . ?
N3 Si4 C01E 114.9(3) . . ?
N3 Si4 C01J 111.7(4) . . ?
C01E Si4 C017 106.1(4) . . ?
C01E Si4 C01J 107.4(5) . . ?
C01J Si4 C017 107.1(5) . . ?
C00H O2 Nd1 162.8(4) . . ?
Li1 O2 Nd1 52.3(10) . . ?
Li1 O2 C00H 143.2(10) . . ?
C00G O1 Nd1 161.8(4) . . ?
C00G O1 Li1 139.5(8) . . ?
Li1 O1 Nd1 52.0(8) . . ?
C00M N1 C00I 111.9(4) . . ?
C00P N1 C00I 112.5(5) . . ?
C00P N1 C00M 112.3(5) . . ?
Si1 N4 Nd1 119.3(3) . . ?
Si2 N4 Nd1 118.2(3) . . ?
Si2 N4 Si1 122.4(3) . . ?
Si3 N3 Nd1 113.1(2) . . ?
Si3 N3 Si4 123.5(3) . . ?
Si4 N3 Nd1 123.4(3) . . ?
C00D N2 C00L 112.5(4) . . ?
C00V N2 C00D 111.9(5) . . ?
C00V N2 C00L 111.4(5) . . ?
C00E C00C C00G 119.2(5) . . ?
C00E C00C C00R 119.2(5) . . ?
C00G C00C C00R 121.5(5) . . ?
N2 C00D H00A 109.1 . . ?
N2 C00D H00B 109.1 . . ?
N2 C00D C00F 112.4(5) . . ?
H00A C00D H00B 107.9 . . ?
C00F C00D H00A 109.1 . . ?
C00F C00D H00B 109.1 . . ?
C00C C00E H00E 118.5 . . ?
C00C C00E C00O 123.1(5) . . ?
C00O C00E H00E 118.5 . . ?
C00G C00F C00D 123.3(5) . . ?
C00N C00F C00D 117.6(5) . . ?
C00N C00F C00G 119.2(5) . . ?
O1 C00G C00C 120.5(5) . . ?
O1 C00G C00F 120.0(5) . . ?
C00C C00G C00F 119.5(5) . . ?
O2 C00H C00K 121.7(5) . . ?
O2 C00H C00T 120.5(5) . . ?
O2 C00H Li1 18.1(5) . . ?
C00K C00H C00T 117.8(5) . . ?
C00K C00H Li1 109.5(6) . . ?
C00T C00H Li1 129.7(6) . . ?
N1 C00I H00C 108.9 . . ?
N1 C00I H00D 108.9 . . ?
N1 C00I C00K 113.3(5) . . ?
H00C C00I H00D 107.7 . . ?
C00K C00I H00C 108.9 . . ?
C00K C00I H00D 108.9 . . ?
H00F C00J H00G 108.1 . . ?
C00L C00J H00F 109.6 . . ?
C00L C00J H00G 109.6 . . ?
C00U C00J H00F 109.6 . . ?
C00U C00J H00G 109.6 . . ?
C00U C00J C00L 110.2(5) . . ?
C00H C00K C00I 121.1(5) . . ?
C00S C00K C00H 121.4(5) . . ?
C00S C00K C00I 117.5(5) . . ?
N2 C00L C00J 112.3(5) . . ?
N2 C00L H00L 106.6 . . ?
N2 C00L C014 114.8(5) . . ?
C00J C00L H00L 106.6 . . ?
C00J C00L C014 109.5(5) . . ?
C014 C00L H00L 106.6 . . ?
N1 C00M H00M 106.7 . . ?
N1 C00M C00Q 111.2(5) . . ?
N1 C00M C00Z 115.3(5) . . ?
C00Q C00M H00M 106.7 . . ?
C00Q C00M C00Z 109.7(5) . . ?
C00Z C00M H00M 106.7 . . ?
C00F C00N H00N 118.7 . . ?
C00O C00N C00F 122.7(6) . . ?
C00O C00N H00N 118.7 . . ?
C00E C00O C012 122.0(6) . . ?
C00N C00O C00E 116.4(5) . . ?
C00N C00O C012 121.6(6) . . ?
N1 C00P H00H 109.4 . . ?
N1 C00P H00I 109.4 . . ?
N1 C00P C00V 111.4(5) . . ?
H00H C00P H00I 108.0 . . ?
C00V C00P H00H 109.4 . . ?
C00V C00P H00I 109.4 . . ?
C00M C00Q H00J 109.4 . . ?
C00M C00Q H00K 109.4 . . ?
H00J C00Q H00K 108.0 . . ?
C011 C00Q C00M 111.0(5) . . ?
C011 C00Q H00J 109.4 . . ?
C011 C00Q H00K 109.4 . . ?
C00C C00R H00O 109.5 . . ?
C00C C00R H00P 109.5 . . ?
C00C C00R H00Q 109.5 . . ?
H00O C00R H00P 109.5 . . ?
H00O C00R H00Q 109.5 . . ?
H00P C00R H00Q 109.5 . . ?
C00K C00S H00S 119.4 . . ?
C00K C00S C010 121.2(6) . . ?
C010 C00S H00S 119.4 . . ?
C00H C00T C013 121.3(5) . . ?
C00W C00T C00H 119.2(5) . . ?
C00W C00T C013 119.5(5) . . ?
C00J C00U H00R 109.0 . . ?
C00J C00U H00T 109.0 . . ?
H00R C00U H00T 107.8 . . ?
C01B C00U C00J 112.9(6) . . ?
C01B C00U H00R 109.0 . . ?
C01B C00U H00T 109.0 . . ?
N2 C00V C00P 110.2(5) . . ?
N2 C00V H00U 109.6 . . ?
N2 C00V H00V 109.6 . . ?
C00P C00V H00U 109.6 . . ?
C00P C00V H00V 109.6 . . ?
H00U C00V H00V 108.1 . . ?
C00T C00W H00W 118.4 . . ?
C010 C00W C00T 123.3(6) . . ?
C010 C00W H00W 118.4 . . ?
Si2 C00X H00X 109.5 . . ?
Si2 C00X H00Y 109.5 . . ?
Si2 C00X H 109.5 . . ?
H00X C00X H00Y 109.5 . . ?
H00X C00X H 109.5 . . ?
H00Y C00X H 109.5 . . ?
Si1 C00Y H00Z 109.5 . . ?
Si1 C00Y HA 109.5 . . ?
Si1 C00Y HB 109.5 . . ?
H00Z C00Y HA 109.5 . . ?
H00Z C00Y HB 109.5 . . ?
HA C00Y HB 109.5 . . ?
C00M C00Z H00 109.7 . . ?
C00M C00Z HC 109.7 . . ?
C00M C00Z C016 109.9(5) . . ?
H00 C00Z HC 108.2 . . ?
C016 C00Z H00 109.7 . . ?
C016 C00Z HC 109.7 . . ?
C00S C010 C01H 121.4(6) . . ?
C00W C010 C00S 117.1(6) . . ?
C00W C010 C01H 121.5(6) . . ?
C00Q C011 H01A 109.5 . . ?
C00Q C011 H01B 109.5 . . ?
C00Q C011 C01D 110.7(5) . . ?
H01A C011 H01B 108.1 . . ?
C01D C011 H01A 109.5 . . ?
C01D C011 H01B 109.5 . . ?
C00O C012 H01C 109.5 . . ?
C00O C012 H01D 109.5 . . ?
C00O C012 H01E 109.5 . . ?
H01C C012 H01D 109.5 . . ?
H01C C012 H01E 109.5 . . ?
H01D C012 H01E 109.5 . . ?
C00T C013 H01F 109.5 . . ?
C00T C013 H01G 109.5 . . ?
C00T C013 H01H 109.5 . . ?
H01F C013 H01G 109.5 . . ?
H01F C013 H01H 109.5 . . ?
H01G C013 H01H 109.5 . . ?
C00L C014 H01I 109.6 . . ?
C00L C014 H01J 109.6 . . ?
C00L C014 C01F 110.3(6) . . ?
H01I C014 H01J 108.1 . . ?
C01F C014 H01I 109.6 . . ?
C01F C014 H01J 109.6 . . ?
Si1 C015 H01K 109.5 . . ?
Si1 C015 H01L 109.5 . . ?
Si1 C015 H01M 109.5 . . ?
H01K C015 H01L 109.5 . . ?
H01K C015 H01M 109.5 . . ?
H01L C015 H01M 109.5 . . ?
C00Z C016 H01N 109.6 . . ?
C00Z C016 H01O 109.6 . . ?
H01N C016 H01O 108.1 . . ?
C01D C016 C00Z 110.2(6) . . ?
C01D C016 H01N 109.6 . . ?
C01D C016 H01O 109.6 . . ?
Si4 C017 H01P 109.5 . . ?
Si4 C017 H01Q 109.5 . . ?
Si4 C017 H01R 109.5 . . ?
H01P C017 H01Q 109.5 . . ?
H01P C017 H01R 109.5 . . ?
H01Q C017 H01R 109.5 . . ?
Si1 C018 H01S 109.5 . . ?
Si1 C018 H01T 109.5 . . ?
Si1 C018 H01U 109.5 . . ?
H01S C018 H01T 109.5 . . ?
H01S C018 H01U 109.5 . . ?
H01T C018 H01U 109.5 . . ?
Si3 C019 H01V 109.5 . . ?
Si3 C019 H01W 109.5 . . ?
Si3 C019 H01X 109.5 . . ?
H01V C019 H01W 109.5 . . ?
H01V C019 H01X 109.5 . . ?
H01W C019 H01X 109.5 . . ?
Si3 C01A H01Y 109.5 . . ?
Si3 C01A HD 109.5 . . ?
Si3 C01A HE 109.5 . . ?
H01Y C01A HD 109.5 . . ?
H01Y C01A HE 109.5 . . ?
HD C01A HE 109.5 . . ?
C00U C01B H01Z 109.4 . . ?
C00U C01B HF 109.4 . . ?
C00U C01B C01F 111.2(6) . . ?
H01Z C01B HF 108.0 . . ?
C01F C01B H01Z 109.4 . . ?
C01F C01B HF 109.4 . . ?
Si2 C01C H01 109.5 . . ?
Si2 C01C HG 109.5 . . ?
Si2 C01C HH 109.5 . . ?
H01 C01C HG 109.5 . . ?
H01 C01C HH 109.5 . . ?
HG C01C HH 109.5 . . ?
C011 C01D H1 109.7 . . ?
C011 C01D HI 109.7 . . ?
C016 C01D C011 109.9(6) . . ?
C016 C01D H1 109.7 . . ?
C016 C01D HI 109.7 . . ?
H1 C01D HI 108.2 . . ?
Si4 C01E H2 109.5 . . ?
Si4 C01E HJ 109.5 . . ?
Si4 C01E HK 109.5 . . ?
H2 C01E HJ 109.5 . . ?
H2 C01E HK 109.5 . . ?
HJ C01E HK 109.5 . . ?
C014 C01F H3 109.2 . . ?
C014 C01F HL 109.2 . . ?
C01B C01F C014 111.9(6) . . ?
C01B C01F H3 109.2 . . ?
C01B C01F HL 109.2 . . ?
H3 C01F HL 107.9 . . ?
Si3 C01G H4 109.5 . . ?
Si3 C01G HM 109.5 . . ?
Si3 C01G HN 109.5 . . ?
H4 C01G HM 109.5 . . ?
H4 C01G HN 109.5 . . ?
HM C01G HN 109.5 . . ?
C010 C01H H5 109.5 . . ?
C010 C01H HO 109.5 . . ?
C010 C01H HP 109.5 . . ?
H5 C01H HO 109.5 . . ?
H5 C01H HP 109.5 . . ?
HO C01H HP 109.5 . . ?
Si2 C01I H6 109.5 . . ?
Si2 C01I HQ 109.5 . . ?
Si2 C01I HR 109.5 . . ?
H6 C01I HQ 109.5 . . ?
H6 C01I HR 109.5 . . ?
HQ C01I HR 109.5 . . ?
Si4 C01J H7 109.5 . . ?
Si4 C01J HS 109.5 . . ?
Si4 C01J HT 109.5 . . ?
H7 C01J HS 109.5 . . ?
H7 C01J HT 109.5 . . ?
HS C01J HT 109.5 . . ?
Nd1 Li1 C00H 111.3(9) . . ?
O2 Li1 Nd1 92.9(12) . . ?
O2 Li1 O1 168.5(17) . . ?
O2 Li1 C00H 18.7(5) . . ?
O1 Li1 Nd1 82.7(9) . . ?
O1 Li1 C00H 160.4(12) . . ?

loop_
_geom_bond_atom_site_label_1
_geom_bond_atom_site_label_2
_geom_bond_distance
_geom_bond_site_symmetry_2
_geom_bond_publ_flag
Nd1 Si2 3.4653(19) . ?
Nd1 Si3 3.3827(19) . ?
Nd1 O2 2.288(4) . ?
Nd1 O1 2.282(4) . ?
Nd1 N4 2.317(5) . ?
Nd1 N3 2.326(5) . ?
Nd1 Li1 1.81(2) . ?
Si1 N4 1.720(5) . ?
Si1 C00Y 1.866(7) . ?
Si1 C015 1.861(8) . ?
Si1 C018 1.878(7) . ?
Si2 N4 1.704(5) . ?
Si2 C00X 1.875(8) . ?
Si2 C01C 1.880(7) . ?
Si2 C01I 1.881(8) . ?
Si3 N3 1.707(5) . ?
Si3 C019 1.875(8) . ?
Si3 C01A 1.863(8) . ?
Si3 C01G 1.871(9) . ?
Si4 N3 1.712(5) . ?
Si4 C017 1.874(8) . ?
Si4 C01E 1.853(8) . ?
Si4 C01J 1.872(9) . ?
O2 C00H 1.350(7) . ?
O2 Li1 1.31(2) . ?
O1 C00G 1.364(7) . ?
O1 Li1 1.63(2) . ?
N1 C00I 1.484(7) . ?
N1 C00M 1.484(7) . ?
N1 C00P 1.470(7) . ?
N2 C00D 1.481(7) . ?
N2 C00L 1.491(7) . ?
N2 C00V 1.473(7) . ?
C00C C00E 1.391(8) . ?
C00C C00G 1.394(8) . ?
C00C C00R 1.506(8) . ?
C00D H00A 0.9700 . ?
C00D H00B 0.9700 . ?
C00D C00F 1.506(8) . ?
C00E H00E 0.9300 . ?
C00E C00O 1.394(9) . ?
C00F C00G 1.405(8) . ?
C00F C00N 1.398(8) . ?
C00H C00K 1.395(8) . ?
C00H C00T 1.405(8) . ?
C00H Li1 2.52(2) . ?
C00I H00C 0.9700 . ?
C00I H00D 0.9700 . ?
C00I C00K 1.533(8) . ?
C00J H00F 0.9700 . ?
C00J H00G 0.9700 . ?
C00J C00L 1.520(8) . ?
C00J C00U 1.511(8) . ?
C00K C00S 1.375(8) . ?
C00L H00L 0.9800 . ?
C00L C014 1.527(8) . ?
C00M H00M 0.9800 . ?
C00M C00Q 1.523(9) . ?
C00M C00Z 1.527(8) . ?
C00N H00N 0.9300 . ?
C00N C00O 1.391(8) . ?
C00O C012 1.511(9) . ?
C00P H00H 0.9700 . ?
C00P H00I 0.9700 . ?
C00P C00V 1.532(9) . ?
C00Q H00J 0.9700 . ?
C00Q H00K 0.9700 . ?
C00Q C011 1.519(8) . ?
C00R H00O 0.9600 . ?
C00R H00P 0.9600 . ?
C00R H00Q 0.9600 . ?
C00S H00S 0.9300 . ?
C00S C010 1.389(9) . ?
C00T C00W 1.381(8) . ?
C00T C013 1.495(9) . ?
C00U H00R 0.9700 . ?
C00U H00T 0.9700 . ?
C00U C01B 1.493(10) . ?
C00V H00U 0.9700 . ?
C00V H00V 0.9700 . ?
C00W H00W 0.9300 . ?
C00W C010 1.378(9) . ?
C00X H00X 0.9600 . ?
C00X H00Y 0.9600 . ?
C00X H 0.9600 . ?
C00Y H00Z 0.9600 . ?
C00Y HA 0.9600 . ?
C00Y HB 0.9600 . ?
C00Z H00 0.9700 . ?
C00Z HC 0.9700 . ?
C00Z C016 1.532(9) . ?
C010 C01H 1.515(9) . ?
C011 H01A 0.9700 . ?
C011 H01B 0.9700 . ?
C011 C01D 1.524(9) . ?
C012 H01C 0.9600 . ?
C012 H01D 0.9600 . ?
C012 H01E 0.9600 . ?
C013 H01F 0.9600 . ?
C013 H01G 0.9600 . ?
C013 H01H 0.9600 . ?
C014 H01I 0.9700 . ?
C014 H01J 0.9700 . ?
C014 C01F 1.528(9) . ?
C015 H01K 0.9600 . ?
C015 H01L 0.9600 . ?
C015 H01M 0.9600 . ?
C016 H01N 0.9700 . ?
C016 H01O 0.9700 . ?
C016 C01D 1.516(10) . ?
C017 H01P 0.9600 . ?
C017 H01Q 0.9600 . ?
C017 H01R 0.9600 . ?
C018 H01S 0.9600 . ?
C018 H01T 0.9600 . ?
C018 H01U 0.9600 . ?
C019 H01V 0.9600 . ?
C019 H01W 0.9600 . ?
C019 H01X 0.9600 . ?
C01A H01Y 0.9600 . ?
C01A HD 0.9600 . ?
C01A HE 0.9600 . ?
C01B H01Z 0.9700 . ?
C01B HF 0.9700 . ?
C01B C01F 1.513(10) . ?
C01C H01 0.9600 . ?
C01C HG 0.9600 . ?
C01C HH 0.9600 . ?
C01D H1 0.9700 . ?
C01D HI 0.9700 . ?
C01E H2 0.9600 . ?
C01E HJ 0.9600 . ?
C01E HK 0.9600 . ?
C01F H3 0.9700 . ?
C01F HL 0.9700 . ?
C01G H4 0.9600 . ?
C01G HM 0.9600 . ?
C01G HN 0.9600 . ?
C01H H5 0.9600 . ?
C01H HO 0.9600 . ?
C01H HP 0.9600 . ?
C01I H6 0.9600 . ?
C01I HQ 0.9600 . ?
C01I HR 0.9600 . ?
C01J H7 0.9600 . ?
C01J HS 0.9600 . ?
C01J HT 0.9600 . ?

loop_
_geom_torsion_atom_site_label_1
_geom_torsion_atom_site_label_2
_geom_torsion_atom_site_label_3
_geom_torsion_atom_site_label_4
_geom_torsion
_geom_torsion_site_symmetry_1
_geom_torsion_site_symmetry_2
_geom_torsion_site_symmetry_3
_geom_torsion_site_symmetry_4
_geom_torsion_publ_flag
Nd1 Si2 N4 Si1 179.4(5) . . . . ?
Nd1 Si3 N3 Si4 -179.0(5) . . . . ?
Nd1 O2 C00H C00K -158.2(9) . . . . ?
Nd1 O2 C00H C00T 24.6(15) . . . . ?
Nd1 O2 C00H Li1 150(2) . . . . ?
Nd1 O2 Li1 O1 -67(8) . . . . ?
Nd1 O2 Li1 C00H -169.4(8) . . . . ?
Nd1 O1 C00G C00C 15.8(15) . . . . ?
Nd1 O1 C00G C00F -166.1(8) . . . . ?
Nd1 O1 Li1 O2 68(8) . . . . ?
Nd1 O1 Li1 C00H 137(4) . . . . ?
Si2 Nd1 Li1 O2 -31.4(15) . . . . ?
Si2 Nd1 Li1 O1 138.0(5) . . . . ?
Si2 Nd1 Li1 C00H -27.8(13) . . . . ?
Si3 Nd1 Li1 O2 132.7(7) . . . . ?
Si3 Nd1 Li1 O1 -57.9(11) . . . . ?
Si3 Nd1 Li1 C00H 136.3(6) . . . . ?
O2 Nd1 Li1 O1 169.4(16) . . . . ?
O2 Nd1 Li1 C00H 3.6(3) . . . . ?
O2 C00H C00K C00I 3.7(8) . . . . ?
O2 C00H C00K C00S -177.7(5) . . . . ?
O2 C00H C00T C00W 177.7(5) . . . . ?
O2 C00H C00T C013 -4.6(8) . . . . ?
O1 Nd1 Li1 O2 -169.4(16) . . . . ?
O1 Nd1 Li1 C00H -165.8(14) . . . . ?
N1 C00I C00K C00H -68.0(7) . . . . ?
N1 C00I C00K C00S 113.3(6) . . . . ?
N1 C00M C00Q C011 -173.8(5) . . . . ?
N1 C00M C00Z C016 175.4(5) . . . . ?
N1 C00P C00V N2 -62.4(6) . . . . ?
N4 Nd1 Li1 O2 -63.7(12) . . . . ?
N4 Nd1 Li1 O1 105.7(7) . . . . ?
N4 Nd1 Li1 C00H -60.1(11) . . . . ?
N3 Nd1 Li1 O2 102.6(10) . . . . ?
N3 Nd1 Li1 O1 -88.0(8) . . . . ?
N3 Nd1 Li1 C00H 106.3(8) . . . . ?
N2 C00D C00F C00G -67.3(7) . . . . ?
N2 C00D C00F C00N 113.0(6) . . . . ?
N2 C00L C014 C01F 174.6(6) . . . . ?
C00C C00E C00O C00N 0.3(9) . . . . ?
C00C C00E C00O C012 179.9(6) . . . . ?
C00D N2 C00L C00J -65.5(6) . . . . ?
C00D N2 C00L C014 60.4(7) . . . . ?
C00D N2 C00V C00P 150.3(5) . . . . ?
C00D C00F C00G O1 2.5(9) . . . . ?
C00D C00F C00G C00C -179.3(5) . . . . ?
C00D C00F C00N C00O -179.2(6) . . . . ?
C00E C00C C00G O1 176.8(5) . . . . ?
C00E C00C C00G C00F -1.4(8) . . . . ?
C00F C00N C00O C00E -1.3(9) . . . . ?
C00F C00N C00O C012 179.0(6) . . . . ?
C00G O1 Li1 Nd1 160.3(7) . . . . ?
C00G O1 Li1 O2 -132(8) . . . . ?
C00G O1 Li1 C00H -63(4) . . . . ?
C00G C00C C00E C00O 1.1(9) . . . . ?
C00G C00F C00N C00O 1.1(9) . . . . ?
C00H O2 Li1 Nd1 169.4(8) . . . . ?
C00H O2 Li1 O1 103(8) . . . . ?
C00H C00K C00S C010 0.3(10) . . . . ?
C00H C00T C00W C010 -0.1(10) . . . . ?
C00I N1 C00M C00Q -64.9(6) . . . . ?
C00I N1 C00M C00Z 60.8(7) . . . . ?
C00I N1 C00P C00V 151.5(5) . . . . ?
C00I C00K C00S C010 178.9(6) . . . . ?
C00J C00L C014 C01F -58.1(8) . . . . ?
C00J C00U C01B C01F 53.8(9) . . . . ?
C00K C00H C00T C00W 0.4(8) . . . . ?
C00K C00H C00T C013 178.1(6) . . . . ?
C00K C00S C010 C00W 0.0(10) . . . . ?
C00K C00S C010 C01H -178.0(7) . . . . ?
C00L N2 C00D C00F 173.1(5) . . . . ?
C00L N2 C00V C00P -82.9(6) . . . . ?
C00L C00J C00U C01B -57.0(8) . . . . ?
C00L C014 C01F C01B 55.7(9) . . . . ?
C00M N1 C00I C00K 173.5(5) . . . . ?
C00M N1 C00P C00V -81.2(6) . . . . ?
C00M C00Q C011 C01D -57.3(7) . . . . ?
C00M C00Z C016 C01D 59.4(8) . . . . ?
C00N C00F C00G O1 -177.8(5) . . . . ?
C00N C00F C00G C00C 0.4(8) . . . . ?
C00P N1 C00I C00K -59.0(6) . . . . ?
C00P N1 C00M C00Q 167.5(5) . . . . ?
C00P N1 C00M C00Z -66.8(7) . . . . ?
C00Q C00M C00Z C016 -58.1(7) . . . . ?
C00Q C011 C01D C016 57.5(8) . . . . ?
C00R C00C C00E C00O -176.9(6) . . . . ?
C00R C00C C00G O1 -5.3(8) . . . . ?
C00R C00C C00G C00F 176.5(6) . . . . ?
C00T C00H C00K C00I -179.1(5) . . . . ?
C00T C00H C00K C00S -0.5(9) . . . . ?
C00T C00W C010 C00S -0.1(10) . . . . ?
C00T C00W C010 C01H 177.9(7) . . . . ?
C00U C00J C00L N2 -172.9(5) . . . . ?
C00U C00J C00L C014 58.4(7) . . . . ?
C00U C01B C01F C014 -52.9(9) . . . . ?
C00V N2 C00D C00F -60.7(6) . . . . ?
C00V N2 C00L C00J 168.0(5) . . . . ?
C00V N2 C00L C014 -66.1(7) . . . . ?
C00X Si2 N4 Nd1 -13.0(4) . . . . ?
C00X Si2 N4 Si1 166.5(4) . . . . ?
C00Y Si1 N4 Nd1 107.3(4) . . . . ?
C00Y Si1 N4 Si2 -72.1(4) . . . . ?
C00Z C00M C00Q C011 57.4(7) . . . . ?
C00Z C016 C01D C011 -58.6(8) . . . . ?
C013 C00T C00W C010 -177.9(6) . . . . ?
C015 Si1 N4 Nd1 -11.9(4) . . . . ?
C015 Si1 N4 Si2 168.6(4) . . . . ?
C017 Si4 N3 Nd1 -5.3(4) . . . . ?
C017 Si4 N3 Si3 173.6(4) . . . . ?
C018 Si1 N4 Nd1 -131.9(3) . . . . ?
C018 Si1 N4 Si2 48.7(5) . . . . ?
C019 Si3 N3 Nd1 -129.2(3) . . . . ?
C019 Si3 N3 Si4 51.8(5) . . . . ?
C01A Si3 N3 Nd1 -7.9(4) . . . . ?
C01A Si3 N3 Si4 173.1(4) . . . . ?
C01C Si2 N4 Nd1 -133.9(3) . . . . ?
C01C Si2 N4 Si1 45.6(5) . . . . ?
C01E Si4 N3 Nd1 113.8(4) . . . . ?
C01E Si4 N3 Si3 -67.4(5) . . . . ?
C01G Si3 N3 Nd1 109.4(4) . . . . ?
C01G Si3 N3 Si4 -69.5(5) . . . . ?
C01I Si2 N4 Nd1 105.1(4) . . . . ?
C01I Si2 N4 Si1 -75.5(4) . . . . ?
C01J Si4 N3 Nd1 -123.6(5) . . . . ?
C01J Si4 N3 Si3 55.3(5) . . . . ?
Li1 O2 C00H C00K 51.3(18) . . . . ?
Li1 O2 C00H C00T -125.9(16) . . . . ?
Li1 O1 C00G C00C -106.2(13) . . . . ?
Li1 O1 C00G C00F 72.0(13) . . . . ?
Li1 C00H C00K C00I 18.6(8) . . . . ?
Li1 C00H C00K C00S -162.8(7) . . . . ?
Li1 C00H C00T C00W 158.6(8) . . . . ?
Li1 C00H C00T C013 -23.7(10) . . . . ?

loop_
_smtbx_masks_void_nr
_smtbx_masks_void_average_x
_smtbx_masks_void_average_y
_smtbx_masks_void_average_z
_smtbx_masks_void_volume
_smtbx_masks_void_count_electrons
_smtbx_masks_void_content
1 -0.860 0.000 0.500 338.4 50.9 '1 Toluene'
2 -0.503 0.500 0.000 338.4 50.9 '1 Toluene'
